data_1010471
loop_
_publ_author_name
'Keeson, W H'
'Taconis, K W'

_publ_section_title 'On the crystal structure of chlorine'
_journal_coden_ASTM PYSIA7
_journal_name_full 'Physica (The Hague) (1,1934-17,1951)'
_journal_page_first 237
_journal_page_last 242
_journal_volume 3
_journal_year 1937
_chemical_formula_structural Cl2
_chemical_formula_sum Cl2
_chemical_name_systematic Dichlorine
_space_group_IT_number 138
_symmetry_cell_setting tetragonal
_symmetry_space_group_name_Hall 'P 4n 2ab -1n'
_symmetry_space_group_name_H-M 'P 42/n c m :1'
_cell_angle_alpha 90
_cell_angle_beta 90
_cell_angle_gamma 90
_cell_formula_units_Z 8
_cell_length_a 8.56
_cell_length_b 8.56
_cell_length_c 6.12
_cell_volume 448.4
_cod_duplicate_entry 1010328
_cod_original_sg_symbol_H-M 'P 42/n c m S'
_cod_database_code 1010471

loop_
_symmetry_equiv_pos_as_xyz
x,y,z
-x,y,1/2+z
1/2-x,1/2+y,-z
1/2+x,1/2+y,1/2-z
-x,-y,z
x,-y,1/2+z
1/2+x,1/2-y,-z
1/2-x,1/2-y,1/2-z
-y,x,-z
-y,-x,1/2-z
1/2-y,1/2-x,z
1/2-y,1/2+x,1/2+z
y,-x,-z
y,x,1/2-z
1/2+y,1/2+x,z
1/2+y,1/2-x,1/2+z

loop_
_atom_site_label
_atom_site_type_symbol
_atom_site_symmetry_multiplicity
_atom_site_Wyckoff_symbol
_atom_site_fract_x
_atom_site_fract_y
_atom_site_fract_z
_atom_site_occupancy
_atom_site_attached_hydrogens
_atom_site_calc_flag
Cl1 Cl0 16 j 0.125 0.167 0.107 1. 0 d

loop_
_atom_type_symbol
_atom_type_oxidation_number
Cl0 0.000

loop_
_cod_related_entry_id
_cod_related_entry_database
_cod_related_entry_code
1 ChemSpider 22933
2 AMCSD 0017388
